data_4501390
loop_
_publ_author_name
'Mukherjee, Gargi'
'Biradha, Kumar'

_publ_section_title
;
 Crystal Engineering Studies with Monocarboxamidoalkanes Having C- or
 N-Terminal Pyridine and Their Coordination Complexes
;
_journal_issue 12
_journal_name_full 'Crystal Growth &amp; Design'
_journal_page_first 5649
_journal_paper_doi 10.1021/cg2012028
_journal_volume 11
_journal_year 2011
_chemical_formula_sum 'C8 H10 N2 O'
_chemical_formula_weight 150.18
_chemical_name_systematic
; 
 ? 
;
_space_group_IT_number 14
_symmetry_cell_setting monoclinic
_symmetry_space_group_name_Hall '-P 2yn'
_symmetry_space_group_name_H-M 'P 1 21/n 1'
_atom_sites_solution_hydrogens geom
_atom_sites_solution_primary direct
_atom_sites_solution_secondary difmap
_audit_creation_method SHELXL-97
_cell_angle_alpha 90.00
_cell_angle_beta 110.465(4)
_cell_angle_gamma 90.00
_cell_formula_units_Z 8
_cell_length_a 13.6085(15)
_cell_length_b 8.1708(9)
_cell_length_c 15.5985(17)
_cell_measurement_reflns_used 3323
_cell_measurement_temperature 293(2)
_cell_measurement_theta_max 26.45
_cell_measurement_theta_min 1.71
_cell_volume 1625.0(3)
_computing_structure_refinement 'SHELXL-97 (Sheldrick, 1997)'
_computing_structure_solution 'SHELXS-97 (Sheldrick, 1990)'
_diffrn_ambient_temperature 293(2)
_diffrn_measured_fraction_theta_full 0.993
_diffrn_measured_fraction_theta_max 0.993
_diffrn_measurement_device_type 'Bruker APEX-2 CCD'
_diffrn_measurement_method hemisphere
_diffrn_radiation_monochromator graphite
_diffrn_radiation_source 'fine-focus sealed tube'
_diffrn_radiation_type MoK\a
_diffrn_radiation_wavelength 0.71073
_diffrn_reflns_av_R_equivalents 0.0942
_diffrn_reflns_av_sigmaI/netI 0.0617
_diffrn_reflns_limit_h_max 17
_diffrn_reflns_limit_h_min -17
_diffrn_reflns_limit_k_max 10
_diffrn_reflns_limit_k_min -10
_diffrn_reflns_limit_l_max 19
_diffrn_reflns_limit_l_min -17
_diffrn_reflns_number 20353
_diffrn_reflns_theta_full 26.45
_diffrn_reflns_theta_max 26.45
_diffrn_reflns_theta_min 1.71
_exptl_absorpt_coefficient_mu 0.084
_exptl_absorpt_correction_T_max 0.987
_exptl_absorpt_correction_T_min 0.982
_exptl_absorpt_correction_type empirical
_exptl_absorpt_process_details Sadabs
_exptl_crystal_colour 'light yellow'
_exptl_crystal_density_diffrn 1.228
_exptl_crystal_density_method 'not measured'
_exptl_crystal_description 'rod shaped'
_exptl_crystal_F_000 640
_exptl_crystal_size_max 0.18
_exptl_crystal_size_mid 0.13
_exptl_crystal_size_min 0.10
_refine_diff_density_max 0.227
_refine_diff_density_min -0.175
_refine_diff_density_rms 0.038
_refine_ls_extinction_method none
_refine_ls_goodness_of_fit_ref 1.004
_refine_ls_hydrogen_treatment constr
_refine_ls_matrix_type full
_refine_ls_number_parameters 199
_refine_ls_number_reflns 3323
_refine_ls_number_restraints 0
_refine_ls_restrained_S_all 1.004
_refine_ls_R_factor_all 0.1567
_refine_ls_R_factor_gt 0.0646
_refine_ls_shift/su_max 0.000
_refine_ls_shift/su_mean 0.000
_refine_ls_structure_factor_coef Fsqd
_refine_ls_weighting_details 'calc w=1/[\s^2^(Fo^2^)+(0.0801P)^2^+0.5040P] where P=(Fo^2^+2Fc^2^)/3'
_refine_ls_weighting_scheme calc
_refine_ls_wR_factor_gt 0.1505
_refine_ls_wR_factor_ref 0.1978
_reflns_number_gt 1516
_reflns_number_total 3323
_reflns_threshold_expression >2sigma(I)
_cod_data_source_file cg2012028_si_002.cif
_cod_data_source_block 4b
_cod_depositor_comments
;
The following automatic conversions were performed:

'_symmetry_cell_setting' value 'Monoclinic' changed to 'monoclinic'
according to /home/saulius/struct/CIF-dictionaries/cif_core.dic
dictionary named 'cif_core.dic' version 2.4.1 from 2010-06-29.

Automatic conversion script
Id: cif_fix_values 1715 2011-07-08 13:25:40Z adriana 
;
_cod_original_sg_symbol_H-M P21/n
_cod_database_code 4501390

loop_
_symmetry_equiv_pos_as_xyz
'x, y, z'
'-x+1/2, y+1/2, -z+1/2'
'-x, -y, -z'
'x-1/2, -y-1/2, z-1/2'

loop_
_atom_site_label
_atom_site_type_symbol
_atom_site_fract_x
_atom_site_fract_y
_atom_site_fract_z
_atom_site_U_iso_or_equiv
_atom_site_adp_type
_atom_site_occupancy
_atom_site_symmetry_multiplicity
_atom_site_calc_flag
_atom_site_refinement_flags
O1A O -0.2921(2) 0.2664(4) 0.11120(16) 0.0900(9) Uani 1 1 d .
N1A N 0.0311(2) 0.2747(4) 0.2268(2) 0.0711(8) Uani 1 1 d .
N2A N -0.2201(2) 0.1735(3) 0.25515(18) 0.0638(8) Uani 1 1 d .
H2A H -0.2354 0.1275 0.2985 0.077 Uiso 1 1 calc R
C1A C -0.1131(3) 0.1976(4) 0.2721(2) 0.0553(8) Uani 1 1 d .
C2A C -0.0714(3) 0.2470(4) 0.2070(2) 0.0621(9) Uani 1 1 d .
H2A1 H -0.1165 0.2616 0.1470 0.075 Uiso 1 1 calc R
C3A C 0.0945(3) 0.2516(5) 0.3119(3) 0.0823(12) Uani 1 1 d .
H3A H 0.1657 0.2717 0.3260 0.099 Uiso 1 1 calc R
C4A C 0.0608(3) 0.1996(5) 0.3806(2) 0.0846(12) Uani 1 1 d .
H4A H 0.1082 0.1833 0.4395 0.102 Uiso 1 1 calc R
C5A C -0.0439(3) 0.1723(5) 0.3603(2) 0.0720(11) Uani 1 1 d .
H5A H -0.0687 0.1369 0.4057 0.086 Uiso 1 1 calc R
C6A C -0.3027(3) 0.2131(4) 0.1796(2) 0.0618(9) Uani 1 1 d .
C7A C -0.4078(3) 0.1837(5) 0.1883(3) 0.0859(12) Uani 1 1 d .
H7A1 H -0.4062 0.0781 0.2172 0.103 Uiso 1 1 calc .
H7A2 H -0.4188 0.2663 0.2287 0.103 Uiso 1 1 calc .
C8A C -0.4975(3) 0.1867(7) 0.1020(3) 0.1119(17) Uani 1 1 d .
H8A1 H -0.5610 0.1671 0.1142 0.168 Uiso 1 1 calc R
H8A2 H -0.4889 0.1031 0.0620 0.168 Uiso 1 1 calc R
H8A3 H -0.5014 0.2917 0.0735 0.168 Uiso 1 1 calc R
O1B O 0.1480(2) 0.7020(3) 0.05652(18) 0.0884(9) Uani 1 1 d .
N1B N 0.2283(2) 0.3113(4) -0.07383(17) 0.0670(8) Uani 1 1 d .
N2B N 0.1167(2) 0.4491(4) 0.09852(16) 0.0614(8) Uani 1 1 d .
H2B H 0.0904 0.3982 0.1337 0.074 Uiso 1 1 calc R
C1B C 0.1515(2) 0.3507(4) 0.04110(19) 0.0527(8) Uani 1 1 d .
C2B C 0.1956(2) 0.4090(4) -0.02071(19) 0.0578(9) Uani 1 1 d .
H2B1 H 0.2027 0.5216 -0.0254 0.069 Uiso 1 1 calc R
C3B C 0.2195(3) 0.1511(5) -0.0654(2) 0.0782(11) Uani 1 1 d .
H3B H 0.2425 0.0823 -0.1020 0.094 Uiso 1 1 calc R
C4B C 0.1785(3) 0.0820(5) -0.0057(3) 0.0860(12) Uani 1 1 d .
H4B H 0.1747 -0.0312 -0.0011 0.103 Uiso 1 1 calc R
C5B C 0.1430(3) 0.1830(5) 0.0471(2) 0.0756(11) Uani 1 1 d .
H5B H 0.1130 0.1387 0.0871 0.091 Uiso 1 1 calc R
C6B C 0.1192(3) 0.6136(5) 0.1052(2) 0.0639(10) Uani 1 1 d .
C7B C 0.0839(3) 0.6779(5) 0.1804(3) 0.0957(14) Uani 1 1 d .
H7B1 H 0.0078 0.6752 0.1586 0.115 Uiso 1 1 calc .
H7B2 H 0.1087 0.6031 0.2318 0.115 Uiso 1 1 calc .
C8B C 0.1162(5) 0.8366(7) 0.2128(4) 0.147(2) Uani 1 1 d .
H8B1 H 0.0894 0.8636 0.2604 0.221 Uiso 1 1 calc R
H8B2 H 0.0899 0.9135 0.1635 0.221 Uiso 1 1 calc R
H8B3 H 0.1914 0.8413 0.2367 0.221 Uiso 1 1 calc R

loop_
_atom_site_aniso_label
_atom_site_aniso_U_11
_atom_site_aniso_U_22
_atom_site_aniso_U_33
_atom_site_aniso_U_23
_atom_site_aniso_U_13
_atom_site_aniso_U_12
O1A 0.0808(17) 0.141(2) 0.0562(14) 0.0303(15) 0.0343(13) -0.0049(16)
N1A 0.073(2) 0.092(2) 0.0639(19) 0.0018(16) 0.0429(17) -0.0042(17)
N2A 0.0702(19) 0.086(2) 0.0487(16) 0.0126(15) 0.0373(15) -0.0037(16)
C1A 0.070(2) 0.060(2) 0.0470(18) 0.0003(15) 0.0344(17) 0.0021(17)
C2A 0.070(2) 0.076(2) 0.0530(19) 0.0026(17) 0.0375(18) -0.0051(18)
C3A 0.068(2) 0.112(3) 0.077(3) -0.005(2) 0.039(2) -0.001(2)
C4A 0.073(3) 0.129(4) 0.057(2) 0.007(2) 0.029(2) 0.009(2)
C5A 0.076(3) 0.102(3) 0.050(2) 0.0107(19) 0.0380(19) 0.010(2)
C6A 0.074(2) 0.071(2) 0.0493(19) 0.0045(18) 0.0329(19) -0.0037(19)
C7A 0.073(3) 0.122(4) 0.073(3) 0.015(2) 0.039(2) -0.003(2)
C8A 0.083(3) 0.181(5) 0.071(3) -0.012(3) 0.027(2) -0.033(3)
O1B 0.127(2) 0.0668(17) 0.104(2) -0.0044(15) 0.0821(19) -0.0130(15)
N1B 0.084(2) 0.075(2) 0.0595(17) -0.0044(15) 0.0468(16) -0.0005(16)
N2B 0.080(2) 0.069(2) 0.0539(16) -0.0061(14) 0.0460(15) -0.0126(15)
C1B 0.061(2) 0.061(2) 0.0444(17) 0.0002(15) 0.0284(15) -0.0049(16)
C2B 0.069(2) 0.065(2) 0.0497(18) 0.0001(16) 0.0342(17) -0.0023(17)
C3B 0.103(3) 0.073(3) 0.071(2) -0.011(2) 0.046(2) 0.009(2)
C4B 0.132(4) 0.058(3) 0.082(3) -0.002(2) 0.055(3) -0.001(2)
C5B 0.105(3) 0.071(3) 0.068(2) 0.005(2) 0.051(2) -0.012(2)
C6B 0.064(2) 0.073(3) 0.068(2) -0.0118(19) 0.0397(19) -0.0108(19)
C7B 0.123(4) 0.092(3) 0.107(3) -0.036(3) 0.083(3) -0.023(3)
C8B 0.215(6) 0.130(5) 0.157(5) -0.072(4) 0.141(5) -0.069(4)

loop_
_atom_type_symbol
_atom_type_description
_atom_type_scat_dispersion_real
_atom_type_scat_dispersion_imag
_atom_type_scat_source
C C 0.0033 0.0016 'International Tables Vol C Tables 4.2.6.8 and 6.1.1.4'
H H 0.0000 0.0000 'International Tables Vol C Tables 4.2.6.8 and 6.1.1.4'
N N 0.0061 0.0033 'International Tables Vol C Tables 4.2.6.8 and 6.1.1.4'
O O 0.0106 0.0060 'International Tables Vol C Tables 4.2.6.8 and 6.1.1.4'

loop_
_geom_angle_atom_site_label_1
_geom_angle_atom_site_label_2
_geom_angle_atom_site_label_3
_geom_angle
C3A N1A C2A 118.1(3)
C6A N2A C1A 128.5(3)
C5A C1A C2A 117.5(3)
C5A C1A N2A 117.9(3)
C2A C1A N2A 124.6(3)
N1A C2A C1A 122.7(3)
N1A C3A C4A 123.4(4)
C5A C4A C3A 118.5(4)
C4A C5A C1A 119.8(3)
O1A C6A N2A 122.5(3)
O1A C6A C7A 123.4(3)
N2A C6A C7A 114.1(3)
C8A C7A C6A 115.3(3)
C3B N1B C2B 117.9(3)
C6B N2B C1B 128.0(3)
C5B C1B C2B 117.1(3)
C5B C1B N2B 118.0(3)
C2B C1B N2B 124.9(3)
N1B C2B C1B 123.1(3)
N1B C3B C4B 123.4(3)
C3B C4B C5B 118.4(4)
C4B C5B C1B 120.1(3)
O1B C6B N2B 123.6(3)
O1B C6B C7B 122.8(4)
N2B C6B C7B 113.6(3)
C8B C7B C6B 117.1(3)

loop_
_geom_bond_atom_site_label_1
_geom_bond_atom_site_label_2
_geom_bond_distance
O1A C6A 1.206(3)
N1A C3A 1.318(5)
N1A C2A 1.338(4)
N2A C6A 1.353(4)
N2A C1A 1.400(4)
C1A C5A 1.384(4)
C1A C2A 1.387(4)
C3A C4A 1.372(5)
C4A C5A 1.366(5)
C6A C7A 1.503(5)
C7A C8A 1.468(5)
O1B C6B 1.208(4)
N1B C3B 1.326(4)
N1B C2B 1.334(4)
N2B C6B 1.348(4)
N2B C1B 1.404(4)
C1B C5B 1.381(5)
C1B C2B 1.386(4)
C3B C4B 1.363(5)
C4B C5B 1.369(5)
C6B C7B 1.510(4)
C7B C8B 1.406(6)
